data_4077203
loop_
_publ_author_name
'Anti\~nolo, Antonio'
'L\'opez-Solera, Isabel'
'Orive, Irache'
'Otero, Antonio'
'Prashar, Sanjiv'
'Rodr\'iguez, Ana M.'
'Villase\~nor, Elena'

_publ_section_title
;
 Niobium and Zirconium Complexes Incorporating Asymmetrically
 SubstitutedansaLigands. X-ray Crystal Structures of
 [Me2Si(\h5-C5Me4)(\h5-C5H3R)]Nb(NtBu)Cl (R = Me,iPr) and
 [Me2Si(\h5-C5Me4)(\h5-C5H3R)]ZrCl2(R = H, Me)
;
_journal_issue 1
_journal_name_full Organometallics
_journal_page_first 71
_journal_paper_doi 10.1021/om0006662
_journal_volume 20
_journal_year 2001
_chemical_formula_sum 'C8.5 H11.5 Cl Si0.5 Zr0.5'
_chemical_formula_weight 208.78
_chemical_name_systematic
; 
 ? 
;
_space_group_IT_number 62
_symmetry_cell_setting orthorhombic
_symmetry_space_group_name_Hall '-P 2ac 2n'
_symmetry_space_group_name_H-M 'P n m a'
_atom_sites_solution_hydrogens geom
_atom_sites_solution_primary direct
_atom_sites_solution_secondary difmap
_audit_creation_method SHELXL-97
_cell_angle_alpha 90.00
_cell_angle_beta 90.00
_cell_angle_gamma 90.00
_cell_formula_units_Z 8
_cell_length_a 10.626(8)
_cell_length_b 13.839(3)
_cell_length_c 12.470(8)
_cell_measurement_reflns_used 25
_cell_measurement_temperature 250(2)
_cell_volume 1833.8(19)
_computing_cell_refinement 'Nonius (control program)'
_computing_data_collection 'Nonius (control program)'
_computing_data_reduction 'XRAY80 (Stewart, 1976)'
_computing_structure_refinement 'SHELXL-97 (Sheldrick, 1997)'
_computing_structure_solution 'SHELXS-97 (Sheldrick, 1990)'
_diffrn_ambient_temperature 293(2)
_diffrn_measured_fraction_theta_full 0.996
_diffrn_measured_fraction_theta_max 0.996
_diffrn_measurement_device_type 'four circle diffractometer Nonius-Mach3'
_diffrn_measurement_method '\w/2\q scans'
_diffrn_radiation_monochromator graphite
_diffrn_radiation_source 'fine-focus sealed tube'
_diffrn_radiation_type MoK\a
_diffrn_radiation_wavelength 0.71070
_diffrn_reflns_av_R_equivalents 0.4883
_diffrn_reflns_av_sigmaI/netI 0.2850
_diffrn_reflns_limit_h_max 14
_diffrn_reflns_limit_h_min 0
_diffrn_reflns_limit_k_max 18
_diffrn_reflns_limit_k_min 0
_diffrn_reflns_limit_l_max 16
_diffrn_reflns_limit_l_min 0
_diffrn_reflns_number 2993
_diffrn_reflns_theta_full 27.97
_diffrn_reflns_theta_max 27.97
_diffrn_reflns_theta_min 2.20
_diffrn_standards_decay_% 2
_diffrn_standards_interval_time 60
_diffrn_standards_number 2
_exptl_absorpt_coefficient_mu 0.948
_exptl_absorpt_correction_type none
_exptl_crystal_colour colourless
_exptl_crystal_density_diffrn 1.512
_exptl_crystal_density_method 'not measured'
_exptl_crystal_description prism
_exptl_crystal_F_000 852
_exptl_crystal_size_max 0.5
_exptl_crystal_size_mid 0.3
_exptl_crystal_size_min 0.2
_refine_diff_density_max 0.688
_refine_diff_density_min -0.605
_refine_diff_density_rms 0.136
_refine_ls_extinction_coef 0.0011(5)
_refine_ls_extinction_expression Fc^*^=kFc[1+0.001xFc^2^\l^3^/sin(2\q)]^-1/4^
_refine_ls_extinction_method SHELXL
_refine_ls_goodness_of_fit_ref 0.832
_refine_ls_hydrogen_treatment mixed
_refine_ls_matrix_type full
_refine_ls_number_parameters 104
_refine_ls_number_reflns 2293
_refine_ls_number_restraints 0
_refine_ls_restrained_S_all 0.832
_refine_ls_R_factor_all 0.3153
_refine_ls_R_factor_gt 0.0977
_refine_ls_shift/su_max 0.007
_refine_ls_shift/su_mean 0.001
_refine_ls_structure_factor_coef Fsqd
_refine_ls_weighting_details 'calc w=1/[\s^2^(Fo^2^)+(0.0700P)^2^+0.0000P] where P=(Fo^2^+2Fc^2^)/3'
_refine_ls_weighting_scheme calc
_refine_ls_wR_factor_gt 0.1614
_refine_ls_wR_factor_ref 0.2625
_reflns_number_gt 490
_reflns_number_total 2293
_reflns_threshold_expression >2sigma(I)
_cod_data_source_file om0006662.cif
_cod_data_source_block 14
_cod_original_sg_symbol_H-M Pnma
_cod_original_formula_sum 'C8.50 H11.50 Cl Si0.50 Zr0.50'
_cod_database_code 4077203

loop_
_symmetry_equiv_pos_as_xyz
'x, y, z'
'-x+1/2, -y, z+1/2'
'-x, y+1/2, -z'
'x+1/2, -y+1/2, -z+1/2'
'-x, -y, -z'
'x-1/2, y, -z-1/2'
'x, -y-1/2, z'
'-x-1/2, y-1/2, z-1/2'

loop_
_atom_site_label
_atom_site_type_symbol
_atom_site_fract_x
_atom_site_fract_y
_atom_site_fract_z
_atom_site_U_iso_or_equiv
_atom_site_adp_type
_atom_site_occupancy
_atom_site_symmetry_multiplicity
_atom_site_calc_flag
_atom_site_refinement_flags
Zr1 Zr 0.3776(2) 0.2500 0.46809(15) 0.0616(8) Uani 1 2 d S
Cl1 Cl 0.3800(5) 0.1153(4) 0.3451(3) 0.1141(18) Uani 1 1 d .
Si1 Si 0.3760(11) 0.2500 0.7344(5) 0.116(3) Uani 1 2 d S
C1 C 0.249(2) 0.2500 0.6246(18) 0.065(7) Uiso 1 2 d S
C2 C 0.2124(13) 0.1684(14) 0.5751(13) 0.081(6) Uani 1 1 d .
C3 C 0.1453(13) 0.2001(13) 0.4763(12) 0.106(9) Uani 1 1 d .
C4 C 0.226(2) 0.062(2) 0.5948(18) 0.171(11) Uani 1 1 d .
H4A H 0.1889 0.0270 0.5361 0.256 Uiso 1 1 calc .
H4B H 0.1831 0.0453 0.6601 0.256 Uiso 1 1 calc .
H4C H 0.3131 0.0458 0.6007 0.256 Uiso 1 1 calc .
C5 C 0.0760(14) 0.1400(19) 0.3988(14) 0.163(11) Uani 1 1 d .
H5A H 0.0950 0.0731 0.4112 0.244 Uiso 1 1 calc .
H5B H 0.1006 0.1573 0.3273 0.244 Uiso 1 1 calc .
H5C H -0.0128 0.1504 0.4074 0.244 Uiso 1 1 calc .
C6 C 0.505(2) 0.2500 0.6345(14) 0.088(11) Uani 1 2 d S
C7 C 0.5424(16) 0.1722(15) 0.5707(13) 0.089(7) Uani 1 1 d .
H7 H 0.5242 0.1080 0.5863 0.107 Uiso 1 1 calc .
C8 C 0.6066(15) 0.2008(13) 0.4850(11) 0.093(8) Uani 1 1 d .
C9 C 0.686(4) 0.166(4) 0.391(4) 0.23(3) Uani 0.50 1 d P
H9A H 0.6776 0.0976 0.3833 0.352 Uiso 0.50 1 calc P
H9B H 0.7725 0.1825 0.4029 0.352 Uiso 0.50 1 calc P
H9C H 0.6573 0.1972 0.3261 0.352 Uiso 0.50 1 calc P
C10 C 0.3816(19) 0.357(2) 0.8170(12) 0.203(13) Uani 1 1 d .
H10A H 0.3790 0.4130 0.7722 0.304 Uiso 1 1 calc .
H10B H 0.4580 0.3567 0.8581 0.304 Uiso 1 1 calc .
H10C H 0.3106 0.3570 0.8647 0.304 Uiso 1 1 calc .

loop_
_atom_site_aniso_label
_atom_site_aniso_U_11
_atom_site_aniso_U_22
_atom_site_aniso_U_33
_atom_site_aniso_U_23
_atom_site_aniso_U_13
_atom_site_aniso_U_12
Zr1 0.0346(10) 0.1087(18) 0.0414(11) 0.000 0.0002(12) 0.000
Cl1 0.103(3) 0.157(5) 0.082(3) -0.053(3) 0.002(3) -0.007(5)
Si1 0.040(3) 0.268(11) 0.040(3) 0.000 -0.012(4) 0.000
C2 0.046(9) 0.123(17) 0.073(13) 0.020(12) 0.006(8) -0.042(11)
C3 0.036(9) 0.22(3) 0.064(9) -0.020(12) -0.012(8) -0.040(11)
C4 0.18(2) 0.21(3) 0.120(17) 0.05(2) -0.004(16) -0.12(2)
C5 0.054(10) 0.34(3) 0.099(13) -0.061(19) -0.019(10) -0.085(15)
C6 0.066(16) 0.20(3) 0.004(8) 0.000 -0.007(10) 0.000
C7 0.074(13) 0.132(19) 0.061(11) 0.009(12) -0.030(10) -0.015(13)
C8 0.058(10) 0.18(2) 0.045(8) -0.014(10) -0.009(9) 0.050(13)
C9 0.12(4) 0.27(6) 0.31(6) -0.24(5) -0.13(4) 0.10(4)
C10 0.093(14) 0.44(4) 0.071(11) -0.139(17) 0.017(14) -0.03(2)

loop_
_atom_type_symbol
_atom_type_description
_atom_type_scat_dispersion_real
_atom_type_scat_dispersion_imag
_atom_type_scat_source
C C 0.0033 0.0016 'International Tables Vol C Tables 4.2.6.8 and 6.1.1.4'
H H 0.0000 0.0000 'International Tables Vol C Tables 4.2.6.8 and 6.1.1.4'
Cl Cl 0.1484 0.1585 'International Tables Vol C Tables 4.2.6.8 and 6.1.1.4'
Si Si 0.0817 0.0704 'International Tables Vol C Tables 4.2.6.8 and 6.1.1.4'
Zr Zr -2.9673 0.5597 'International Tables Vol C Tables 4.2.6.8 and 6.1.1.4'

loop_
_geom_angle_atom_site_label_1
_geom_angle_atom_site_label_2
_geom_angle_atom_site_label_3
_geom_angle
_geom_angle_site_symmetry_1
_geom_angle_site_symmetry_3
C1 Zr1 Cl1 121.8(3) . 7_565
C1 Zr1 Cl1 121.8(3) . .
Cl1 Zr1 Cl1 101.1(2) 7_565 .
C1 Zr1 C7 88.9(6) . .
Cl1 Zr1 C7 132.2(5) 7_565 .
Cl1 Zr1 C7 89.1(5) . .
C1 Zr1 C7 88.9(7) . 7_565
Cl1 Zr1 C7 89.1(5) 7_565 7_565
Cl1 Zr1 C7 132.2(5) . 7_565
C7 Zr1 C7 52.8(9) . 7_565
C1 Zr1 C6 68.2(7) . .
Cl1 Zr1 C6 121.7(3) 7_565 .
Cl1 Zr1 C6 121.7(3) . .
C7 Zr1 C6 33.0(5) . .
C7 Zr1 C6 33.0(5) 7_565 .
C1 Zr1 C2 32.1(4) . 7_565
Cl1 Zr1 C2 89.9(4) 7_565 7_565
Cl1 Zr1 C2 134.6(5) . 7_565
C7 Zr1 C2 115.5(5) . 7_565
C7 Zr1 C2 91.4(5) 7_565 7_565
C6 Zr1 C2 86.4(6) . 7_565
C1 Zr1 C2 32.1(4) . .
Cl1 Zr1 C2 134.6(5) 7_565 .
Cl1 Zr1 C2 89.9(5) . .
C7 Zr1 C2 91.4(5) . .
C7 Zr1 C2 115.5(5) 7_565 .
C6 Zr1 C2 86.4(6) . .
C2 Zr1 C2 54.2(9) 7_565 .
C1 Zr1 C8 118.8(6) . 7_565
Cl1 Zr1 C8 80.5(4) 7_565 7_565
Cl1 Zr1 C8 104.5(4) . 7_565
C7 Zr1 C8 51.8(5) . 7_565
C7 Zr1 C8 31.0(5) 7_565 7_565
C6 Zr1 C8 53.5(6) . 7_565
C2 Zr1 C8 120.9(6) 7_565 7_565
C2 Zr1 C8 139.3(5) . 7_565
C1 Zr1 C8 118.8(6) . .
Cl1 Zr1 C8 104.5(4) 7_565 .
Cl1 Zr1 C8 80.5(4) . .
C7 Zr1 C8 31.0(5) . .
C7 Zr1 C8 51.8(5) 7_565 .
C6 Zr1 C8 53.5(6) . .
C2 Zr1 C8 139.3(5) 7_565 .
C2 Zr1 C8 120.9(6) . .
C8 Zr1 C8 31.1(8) 7_565 .
C1 Zr1 C3 54.3(6) . 7_565
Cl1 Zr1 C3 80.1(4) 7_565 7_565
Cl1 Zr1 C3 104.1(4) . 7_565
C7 Zr1 C3 142.6(5) . 7_565
C7 Zr1 C3 123.7(6) 7_565 7_565
C6 Zr1 C3 119.6(6) . 7_565
C2 Zr1 C3 34.3(5) 7_565 7_565
C2 Zr1 C3 54.5(5) . 7_565
C8 Zr1 C3 148.0(5) 7_565 7_565
C8 Zr1 C3 172.9(4) . 7_565
C1 Zr1 C3 54.3(6) . .
Cl1 Zr1 C3 104.1(4) 7_565 .
Cl1 Zr1 C3 80.1(4) . .
C7 Zr1 C3 123.7(6) . .
C7 Zr1 C3 142.6(5) 7_565 .
C6 Zr1 C3 119.6(6) . .
C2 Zr1 C3 54.5(6) 7_565 .
C2 Zr1 C3 34.3(5) . .
C8 Zr1 C3 172.9(4) 7_565 .
C8 Zr1 C3 148.0(5) . .
C3 Zr1 C3 31.2(8) 7_565 .
C10 Si1 C10 110.1(15) . 7_565
C10 Si1 C6 111.1(8) . .
C10 Si1 C6 111.1(8) 7_565 .
C10 Si1 C1 115.5(9) . .
C10 Si1 C1 115.5(9) 7_565 .
C6 Si1 C1 92.4(8) . .
C2 C1 C2 114(2) 7_565 .
C2 C1 Si1 122.1(12) 7_565 .
C2 C1 Si1 122.1(12) . .
C2 C1 Zr1 77.9(12) 7_565 .
C2 C1 Zr1 77.9(12) . .
Si1 C1 Zr1 100.5(10) . .
C1 C2 C3 105.8(19) . .
C1 C2 C4 136.2(19) . .
C3 C2 C4 118.0(17) . .
C1 C2 Zr1 70.0(12) . .
C3 C2 Zr1 76.1(8) . .
C4 C2 Zr1 118.0(14) . .
C3 C3 C5 124.4(12) 7_565 .
C3 C3 C2 107.1(11) 7_565 .
C5 C3 C2 128.0(19) . .
C3 C3 Zr1 74.4(4) 7_565 .
C5 C3 Zr1 127.4(11) . .
C2 C3 Zr1 69.6(7) . .
C7 C6 C7 101.0(19) 7_565 .
C7 C6 Si1 126.2(12) 7_565 .
C7 C6 Si1 126.2(12) . .
C7 C6 Zr1 71.1(10) 7_565 .
C7 C6 Zr1 71.1(10) . .
Si1 C6 Zr1 98.9(10) . .
C8 C7 C6 111.9(19) . .
C8 C7 Zr1 79.3(10) . .
C6 C7 Zr1 75.8(12) . .
C7 C8 C8 107.3(13) . 7_565
C7 C8 C9 144(3) . .
C8 C8 C9 108(2) 7_565 .
C7 C8 Zr1 69.8(10) . .
C8 C8 Zr1 74.4(4) 7_565 .
C9 C8 Zr1 123.3(16) . .

loop_
_geom_bond_atom_site_label_1
_geom_bond_atom_site_label_2
_geom_bond_distance
_geom_bond_site_symmetry_2
Zr1 C1 2.38(2) .
Zr1 Cl1 2.414(4) 7_565
Zr1 Cl1 2.414(4) .
Zr1 C7 2.421(16) .
Zr1 C7 2.421(16) 7_565
Zr1 C6 2.481(19) .
Zr1 C2 2.477(15) 7_565
Zr1 C2 2.477(15) .
Zr1 C8 2.535(16) 7_565
Zr1 C8 2.535(16) .
Zr1 C3 2.566(14) 7_565
Zr1 C3 2.566(14) .
Si1 C10 1.80(2) .
Si1 C10 1.80(2) 7_565
Si1 C6 1.86(2) .
Si1 C1 1.92(2) .
C1 C2 1.345(19) 7_565
C1 C2 1.345(19) .
C2 C3 1.49(2) .
C2 C4 1.50(3) .
C3 C3 1.38(4) 7_565
C3 C5 1.47(2) .
C6 C7 1.39(2) 7_565
C6 C7 1.394(19) .
C7 C8 1.33(2) .
C8 C8 1.36(4) 7_565
C8 C9 1.52(5) .
